data_4001632
loop_
_publ_author_name
'Wang, Xuchun'
'Tian, Xiaohe'
'Zhang, Qiong'
'Sun, Pingping'
'Wu, Jieying'
'Zhou, Hongping'
'Jin, Baokang'
'Yang, Jiaxiang'
'Zhang, Shengyi'
'Wang, Chuankui'
'Tao, Xutang'
'Jiang, Minhua'
'Tian, Yupeng'

_publ_section_title
;
 Assembly, Two-Photon Absorption, and Bioimaging of Living Cells of A
 Cuprous Cluster
;
_journal_issue 5
_journal_name_full 'Chemistry of Materials'
_journal_page_first 954
_journal_paper_doi 10.1021/cm2029855
_journal_volume 24
_journal_year 2012
_chemical_formula_sum 'C34 H40 Cu2 I2 N4'
_chemical_formula_weight 885.58
_chemical_name_systematic
; 
 ? 
;
_space_group_IT_number 15
_symmetry_cell_setting monoclinic
_symmetry_space_group_name_Hall '-C 2yc'
_symmetry_space_group_name_H-M 'C 1 2/c 1'
_atom_sites_solution_hydrogens geom
_atom_sites_solution_primary direct
_atom_sites_solution_secondary difmap
_audit_creation_method SHELXL-97
_cell_angle_alpha 90.00
_cell_angle_beta 115.291(6)
_cell_angle_gamma 90.00
_cell_formula_units_Z 8
_cell_length_a 31.674(14)
_cell_length_b 10.142(5)
_cell_length_c 24.001(10)
_cell_measurement_reflns_used 5012
_cell_measurement_temperature 298(2)
_cell_measurement_theta_max 21.405
_cell_measurement_theta_min 2.202
_cell_volume 6971(5)
_computing_cell_refinement 'Bruker SMART'
_computing_data_collection 'Bruker SMART'
_computing_data_reduction 'Bruker SAINT'
_computing_molecular_graphics 'Bruker SHELXTL'
_computing_publication_material 'Bruker SHELXTL'
_computing_structure_refinement 'SHELXL-97 (Sheldrick, 1997)'
_computing_structure_solution 'SHELXS-97 (Sheldrick, 1990)'
_diffrn_ambient_temperature 298(2)
_diffrn_measured_fraction_theta_full 0.891
_diffrn_measured_fraction_theta_max 0.891
_diffrn_measurement_device_type 'CCD area detector'
_diffrn_measurement_method 'phi and omega scans'
_diffrn_radiation_monochromator graphite
_diffrn_radiation_source 'fine-focus sealed tube'
_diffrn_radiation_type MoK\a
_diffrn_radiation_wavelength 0.71073
_diffrn_reflns_av_R_equivalents 0.0845
_diffrn_reflns_av_sigmaI/netI 0.1107
_diffrn_reflns_limit_h_max 35
_diffrn_reflns_limit_h_min -37
_diffrn_reflns_limit_k_max 12
_diffrn_reflns_limit_k_min -11
_diffrn_reflns_limit_l_max 28
_diffrn_reflns_limit_l_min -19
_diffrn_reflns_number 15359
_diffrn_reflns_theta_full 25.02
_diffrn_reflns_theta_max 25.02
_diffrn_reflns_theta_min 1.81
_exptl_absorpt_coefficient_mu 3.020
_exptl_absorpt_correction_T_max 0.5696
_exptl_absorpt_correction_T_min 0.3636
_exptl_absorpt_correction_type multi-scan
_exptl_absorpt_process_details sadabs
_exptl_crystal_density_diffrn 1.687
_exptl_crystal_density_meas 0
_exptl_crystal_density_method 'not measured'
_exptl_crystal_F_000 3488
_exptl_crystal_size_max 0.42
_exptl_crystal_size_mid 0.29
_exptl_crystal_size_min 0.21
_refine_diff_density_max 1.155
_refine_diff_density_min -1.003
_refine_diff_density_rms 0.151
_refine_ls_extinction_method none
_refine_ls_goodness_of_fit_ref 1.012
_refine_ls_hydrogen_treatment mixed
_refine_ls_matrix_type full
_refine_ls_number_parameters 379
_refine_ls_number_reflns 5490
_refine_ls_number_restraints 12
_refine_ls_restrained_S_all 1.014
_refine_ls_R_factor_all 0.1285
_refine_ls_R_factor_gt 0.0795
_refine_ls_shift/su_max 0.000
_refine_ls_shift/su_mean 0.000
_refine_ls_structure_factor_coef Fsqd
_refine_ls_weighting_details 'calc w=1/[\s^2^(Fo^2^)+(0.1430P)^2^+1.9681P] where P=(Fo^2^+2Fc^2^)/3'
_refine_ls_weighting_scheme calc
_refine_ls_wR_factor_gt 0.2013
_refine_ls_wR_factor_ref 0.2434
_reflns_number_gt 3409
_reflns_number_total 5490
_reflns_threshold_expression >2sigma(I)
_cod_data_source_file cm2029855_si_002.cif
_cod_data_source_block 040501ca
_cod_depositor_comments
;
The following automatic conversions were performed:

'_symmetry_cell_setting' value 'Monoclinic' changed to 'monoclinic'
according to /home/saulius/struct/CIF-dictionaries/cif_core.dic
dictionary named 'cif_core.dic' version 2.4.1 from 2010-06-29.

Automatic conversion script
Id: cif_fix_values 1715 2011-07-08 13:25:40Z adriana 
;
_cod_original_cell_volume 6972(5)
_cod_original_sg_symbol_H-M C2/c
_cod_database_code 4001632

loop_
_symmetry_equiv_pos_as_xyz
'x, y, z'
'-x, y, -z+1/2'
'x+1/2, y+1/2, z'
'-x+1/2, y+1/2, -z+1/2'
'-x, -y, -z'
'x, -y, z-1/2'
'-x+1/2, -y+1/2, -z'
'x+1/2, -y+1/2, z-1/2'

loop_
_atom_site_label
_atom_site_type_symbol
_atom_site_fract_x
_atom_site_fract_y
_atom_site_fract_z
_atom_site_U_iso_or_equiv
_atom_site_adp_type
_atom_site_occupancy
_atom_site_symmetry_multiplicity
_atom_site_calc_flag
_atom_site_refinement_flags
_atom_site_disorder_assembly
_atom_site_disorder_group
Cu1 Cu 0.04441(6) 0.21993(15) 0.29116(8) 0.0618(5) Uani 1 1 d . . .
Cu2 Cu 0.01691(7) 0.40703(16) 0.20656(8) 0.0654(5) Uani 1 1 d . . .
I1 I 0.08070(3) 0.45739(8) 0.31736(4) 0.0582(3) Uani 1 1 d . . .
I2 I 0.02657(4) 0.16715(9) 0.17366(4) 0.0641(3) Uani 1 1 d . . .
N1 N 0.0894(4) 0.0785(10) 0.3466(6) 0.068(3) Uani 1 1 d . . .
N2 N 0.2754(8) -0.7275(19) 0.6359(9) 0.131(7) Uani 1 1 d . . .
N3 N 0.0093(4) 0.5470(10) 0.1424(5) 0.059(3) Uani 1 1 d . . .
N4 N -0.1396(7) 1.3580(16) -0.1715(8) 0.112(6) Uani 1 1 d . . .
C1 C 0.0831(6) -0.0386(13) 0.3299(8) 0.075(5) Uani 1 1 d . . .
H1 H 0.0615 -0.0601 0.2903 0.090 Uiso 1 1 calc R . .
C2 C 0.1094(6) -0.1415(12) 0.3720(8) 0.076(5) Uani 1 1 d . . .
H2 H 0.1018 -0.2291 0.3608 0.091 Uiso 1 1 calc R . .
C3 C 0.1450(5) -0.1136(14) 0.4279(7) 0.068(4) Uani 1 1 d . . .
C4 C 0.1514(7) 0.0184(18) 0.4408(10) 0.099(6) Uani 1 1 d U . .
H4 H 0.1752 0.0470 0.4776 0.119 Uiso 1 1 calc R . .
C5 C 0.1230(7) 0.1070(15) 0.4000(8) 0.094(6) Uani 1 1 d . . .
H5 H 0.1279 0.1956 0.4110 0.113 Uiso 1 1 calc R . .
C6 C 0.1728(6) -0.2079(18) 0.4743(10) 0.095(6) Uani 1 1 d . . .
H6 H 0.1969 -0.1767 0.5103 0.113 Uiso 1 1 calc R . .
C7 C 0.1657(7) -0.3336(15) 0.4680(8) 0.079(5) Uani 1 1 d . . .
H7 H 0.1406 -0.3660 0.4334 0.094 Uiso 1 1 calc R . .
C8 C 0.1981(6) -0.4303(18) 0.5166(9) 0.085(5) Uani 1 1 d . . .
C9 C 0.1861(7) -0.5611(19) 0.5043(8) 0.104(7) Uani 1 1 d . B .
H9 H 0.1612 -0.5851 0.4676 0.124 Uiso 1 1 calc R . .
C10 C 0.2107(7) -0.6548(16) 0.5457(9) 0.096(6) Uani 1 1 d . . .
H10 H 0.2003 -0.7414 0.5371 0.116 Uiso 1 1 calc R B .
C11 C 0.2500(6) -0.6320(18) 0.5996(9) 0.091(6) Uani 1 1 d . B .
C12 C 0.2627(6) -0.500(2) 0.6075(10) 0.093(5) Uani 1 1 d U . .
H12 H 0.2895 -0.4745 0.6419 0.111 Uiso 1 1 calc R B .
C13 C 0.2373(6) -0.4057(18) 0.5665(10) 0.094(6) Uani 1 1 d . B .
H13 H 0.2479 -0.3191 0.5738 0.113 Uiso 1 1 calc R . .
C16 C 0.3170(6) -0.6973(18) 0.6957(10) 0.092(6) Uani 1 1 d . B .
H16A H 0.3331 -0.7807 0.7091 0.110 Uiso 1 1 calc R A 1
H16B H 0.3372 -0.6427 0.6843 0.110 Uiso 1 1 calc R A 1
C18 C -0.0104(8) 0.5210(12) 0.0834(8) 0.089(6) Uani 1 1 d . . .
H18 H -0.0107 0.4335 0.0717 0.107 Uiso 1 1 calc R . .
C19 C -0.0309(7) 0.6131(14) 0.0370(7) 0.084(5) Uani 1 1 d . . .
H19 H -0.0467 0.5866 -0.0039 0.101 Uiso 1 1 calc R . .
C20 C -0.0273(5) 0.7437(13) 0.0524(7) 0.056(3) Uani 1 1 d . . .
C21 C -0.0039(5) 0.7716(14) 0.1133(8) 0.076(5) Uani 1 1 d . . .
H21 H -0.0003 0.8591 0.1261 0.091 Uiso 1 1 calc R . .
C22 C 0.0148(5) 0.6720(11) 0.1571(7) 0.067(4) Uani 1 1 d . . .
H22 H 0.0318 0.6954 0.1982 0.080 Uiso 1 1 calc R . .
C23 C -0.0470(6) 0.8438(16) 0.0042(8) 0.078(5) Uani 1 1 d . . .
H23 H -0.0551 0.8152 -0.0359 0.093 Uiso 1 1 calc R . .
C24 C -0.0542(5) 0.9618(16) 0.0102(7) 0.072(5) Uani 1 1 d . . .
H24 H -0.0440 0.9882 0.0510 0.087 Uiso 1 1 calc R . .
C25 C -0.0754(5) 1.0663(12) -0.0338(7) 0.059(4) Uani 1 1 d . . .
C26 C -0.0797(7) 1.1912(18) -0.0207(10) 0.094(6) Uani 1 1 d . B .
H26 H -0.0676 1.2142 0.0207 0.113 Uiso 1 1 calc R . .
C27 C -0.1000(8) 1.2877(16) -0.0622(9) 0.100(6) Uani 1 1 d . . .
H27 H -0.1014 1.3730 -0.0489 0.119 Uiso 1 1 calc R B .
C28 C -0.1198(6) 1.2583(16) -0.1282(8) 0.073(4) Uani 1 1 d . B .
C29 C -0.1140(8) 1.1290(16) -0.1434(9) 0.099(6) Uani 1 1 d . . .
H29 H -0.1232 1.1054 -0.1844 0.119 Uiso 1 1 calc R B .
C30 C -0.0944(8) 1.0358(19) -0.0972(9) 0.098(6) Uani 1 1 d . B .
H30 H -0.0938 0.9484 -0.1087 0.118 Uiso 1 1 calc R . .
C31 C -0.1575(9) 1.494(3) -0.160(2) 0.21(2) Uani 1 1 d . B .
H31A H -0.1847 1.5230 -0.1958 0.255 Uiso 1 1 calc R . .
H31B H -0.1654 1.4892 -0.1249 0.255 Uiso 1 1 calc R . .
C32 C -0.1244(11) 1.566(4) -0.149(2) 0.27(3) Uani 1 1 d . . .
H32A H -0.1318 1.6533 -0.1406 0.409 Uiso 1 1 calc R B .
H32B H -0.1172 1.5682 -0.1840 0.409 Uiso 1 1 calc R . .
H32C H -0.0978 1.5336 -0.1138 0.409 Uiso 1 1 calc R . .
C14 C 0.2736(19) -0.857(6) 0.627(3) 0.109(17) Uiso 0.46(4) 1 d P B 1
C15 C 0.2506(19) -0.861(5) 0.646(2) 0.101(16) Uiso 0.46(4) 1 d P B 1
C17 C 0.3177(19) -0.638(5) 0.750(2) 0.101(16) Uiso 0.46(4) 1 d P B 1
C33 C -0.1476(11) 1.340(3) -0.2338(16) 0.063(10) Uiso 0.46(4) 1 d P B 1
C34 C -0.191(2) 1.311(7) -0.252(4) 0.13(2) Uiso 0.46(4) 1 d P B 1
C14' C 0.262(2) -0.938(6) 0.600(3) 0.14(2) Uiso 0.54(4) 1 d P B 2
C15' C 0.2263(13) -0.922(4) 0.6313(17) 0.085(11) Uiso 0.54(4) 1 d P B 2
C17' C 0.2942(17) -0.672(4) 0.740(2) 0.099(13) Uiso 0.54(4) 1 d P B 2
C33' C -0.1536(17) 1.282(5) -0.262(3) 0.118(16) Uiso 0.54(4) 1 d P B 2
C34' C -0.1921(16) 1.274(5) -0.280(2) 0.102(13) Uiso 0.54(4) 1 d P B 2

loop_
_atom_site_aniso_label
_atom_site_aniso_U_11
_atom_site_aniso_U_22
_atom_site_aniso_U_33
_atom_site_aniso_U_23
_atom_site_aniso_U_13
_atom_site_aniso_U_12
Cu1 0.0647(10) 0.0383(8) 0.0640(10) 0.0093(7) 0.0098(8) 0.0074(7)
Cu2 0.0956(13) 0.0386(9) 0.0584(10) 0.0046(7) 0.0292(10) -0.0022(8)
I1 0.0565(5) 0.0381(5) 0.0649(6) -0.0035(4) 0.0114(4) -0.0056(4)
I2 0.0869(7) 0.0428(5) 0.0658(6) -0.0102(4) 0.0357(5) 0.0032(4)
N1 0.073(7) 0.033(6) 0.079(8) 0.021(5) 0.013(7) 0.015(5)
N2 0.156(17) 0.092(13) 0.104(13) 0.019(10) 0.016(13) 0.048(12)
N3 0.084(8) 0.036(6) 0.062(7) 0.011(5) 0.036(6) 0.003(5)
N4 0.150(15) 0.067(10) 0.094(12) 0.020(8) 0.029(11) 0.028(10)
C1 0.092(11) 0.029(7) 0.090(12) -0.007(7) 0.025(9) -0.004(7)
C2 0.117(13) 0.023(6) 0.102(13) -0.009(7) 0.061(11) 0.002(7)
C3 0.079(10) 0.049(8) 0.067(9) 0.007(7) 0.025(8) 0.008(7)
C4 0.095(9) 0.070(8) 0.099(9) 0.012(7) 0.009(7) 0.004(7)
C5 0.122(14) 0.039(8) 0.074(11) 0.010(7) -0.003(10) 0.019(8)
C6 0.071(10) 0.078(12) 0.109(15) 0.032(11) 0.014(10) 0.001(8)
C7 0.109(13) 0.058(10) 0.068(10) 0.011(8) 0.036(9) 0.007(9)
C8 0.071(10) 0.081(12) 0.087(12) 0.029(10) 0.019(9) 0.034(9)
C9 0.119(15) 0.081(13) 0.060(10) 0.023(9) -0.010(10) 0.010(10)
C10 0.126(15) 0.047(9) 0.085(12) 0.014(8) 0.015(11) 0.014(9)
C11 0.066(10) 0.083(12) 0.085(12) 0.026(10) -0.004(9) 0.022(9)
C12 0.076(8) 0.083(8) 0.101(9) 0.017(7) 0.019(7) -0.004(7)
C13 0.070(10) 0.076(11) 0.122(16) 0.015(11) 0.026(11) -0.023(9)
C16 0.062(9) 0.078(12) 0.133(18) 0.021(11) 0.037(11) 0.006(8)
C18 0.184(19) 0.020(6) 0.068(10) 0.008(6) 0.059(11) 0.024(8)
C19 0.149(16) 0.048(8) 0.051(8) -0.006(7) 0.039(9) 0.003(9)
C20 0.075(9) 0.044(7) 0.067(9) 0.001(6) 0.048(8) -0.001(6)
C21 0.079(10) 0.042(8) 0.096(12) 0.021(8) 0.027(9) -0.012(7)
C22 0.089(10) 0.023(6) 0.075(9) -0.004(6) 0.022(8) -0.014(6)
C23 0.102(12) 0.072(11) 0.067(10) 0.031(8) 0.044(9) 0.033(9)
C24 0.064(9) 0.072(11) 0.061(9) 0.034(8) 0.008(7) -0.009(8)
C25 0.077(9) 0.030(6) 0.067(9) 0.013(6) 0.028(7) 0.013(6)
C26 0.130(16) 0.075(12) 0.111(15) 0.023(10) 0.084(13) -0.002(11)
C27 0.154(18) 0.052(9) 0.070(11) -0.003(8) 0.026(11) 0.000(10)
C28 0.075(9) 0.068(10) 0.070(10) 0.008(8) 0.027(8) 0.019(8)
C29 0.164(18) 0.055(10) 0.068(11) 0.014(8) 0.041(11) 0.032(11)
C30 0.158(18) 0.080(12) 0.074(12) 0.039(10) 0.066(12) 0.042(12)
C31 0.081(17) 0.17(3) 0.33(6) 0.00(3) 0.04(2) -0.041(19)
C32 0.12(2) 0.31(6) 0.27(5) -0.04(4) -0.03(3) -0.09(3)

loop_
_atom_type_symbol
_atom_type_description
_atom_type_scat_dispersion_real
_atom_type_scat_dispersion_imag
_atom_type_scat_source
C C 0.0033 0.0016 'International Tables Vol C Tables 4.2.6.8 and 6.1.1.4'
H H 0.0000 0.0000 'International Tables Vol C Tables 4.2.6.8 and 6.1.1.4'
N N 0.0061 0.0033 'International Tables Vol C Tables 4.2.6.8 and 6.1.1.4'
Cu Cu 0.3201 1.2651 'International Tables Vol C Tables 4.2.6.8 and 6.1.1.4'
I I -0.4742 1.8119 'International Tables Vol C Tables 4.2.6.8 and 6.1.1.4'

loop_
_geom_angle_atom_site_label_1
_geom_angle_atom_site_label_2
_geom_angle_atom_site_label_3
_geom_angle
_geom_angle_site_symmetry_1
_geom_angle_site_symmetry_3
N1 Cu1 I1 111.9(3) . .
N1 Cu1 Cu2 155.2(4) . .
I1 Cu1 Cu2 59.47(6) . .
N1 Cu1 Cu1 134.5(3) . 2
I1 Cu1 Cu1 113.19(4) . 2
Cu2 Cu1 Cu1 62.08(7) . 2
N1 Cu1 I2 108.5(4) . .
I1 Cu1 I2 107.97(7) . .
Cu2 Cu1 I2 58.86(6) . .
Cu1 Cu1 I2 62.48(8) 2 .
N1 Cu1 Cu2 140.6(4) . 2
I1 Cu1 Cu2 66.46(6) . 2
Cu2 Cu1 Cu2 60.82(9) . 2
Cu1 Cu1 Cu2 58.63(7) 2 2
I2 Cu1 Cu2 109.11(7) . 2
N1 Cu1 I2 95.5(4) . 2
I1 Cu1 I2 115.68(7) . 2
Cu2 Cu1 I2 109.22(8) . 2
Cu1 Cu1 I2 59.19(8) 2 2
I2 Cu1 I2 116.62(7) . 2
Cu2 Cu1 I2 56.76(6) 2 2
N3 Cu2 I1 115.1(3) . .
N3 Cu2 I2 114.3(3) . .
I1 Cu2 I2 110.47(7) . .
N3 Cu2 Cu1 168.1(4) . .
I1 Cu2 Cu1 60.01(6) . .
I2 Cu2 Cu1 61.38(6) . .
N3 Cu2 Cu2 128.5(3) . 2
I1 Cu2 Cu2 66.82(8) . 2
I2 Cu2 Cu2 111.50(5) . 2
Cu1 Cu2 Cu2 61.26(7) . 2
N3 Cu2 Cu1 130.2(4) . 2
I1 Cu2 Cu1 111.27(8) . 2
I2 Cu2 Cu1 62.35(6) . 2
Cu1 Cu2 Cu1 59.29(8) . 2
Cu2 Cu2 Cu1 57.92(7) 2 2
N3 Cu2 I1 87.5(4) . 2
I1 Cu2 I1 117.17(7) . 2
I2 Cu2 I1 110.60(7) . 2
Cu1 Cu2 I1 104.42(8) . 2
Cu2 Cu2 I1 54.82(7) 2 2
Cu1 Cu2 I1 55.05(6) 2 2
Cu2 I1 Cu1 60.53(5) . .
Cu2 I1 Cu2 58.36(7) . 2
Cu1 I1 Cu2 58.49(5) . 2
Cu2 I2 Cu1 59.76(5) . .
Cu2 I2 Cu1 60.89(6) . 2
Cu1 I2 Cu1 58.33(6) . 2
C1 N1 C5 118.7(13) . .
C1 N1 Cu1 119.1(11) . .
C5 N1 Cu1 122.1(10) . .
C11 N2 C14 131(3) . .
C11 N2 C16 121.1(19) . .
C14 N2 C16 108(3) . .
C11 N2 C15 121(3) . .
C14 N2 C15 38(3) . .
C16 N2 C15 108(2) . .
C18 N3 C22 115.7(12) . .
C18 N3 Cu2 121.8(9) . .
C22 N3 Cu2 120.9(11) . .
C28 N4 C33 121(2) . .
C28 N4 C31 126(2) . .
C33 N4 C31 113(2) . .
N1 C1 C2 120.0(15) . .
C3 C2 C1 121.8(13) . .
C2 C3 C4 113.9(14) . .
C2 C3 C6 126.6(15) . .
C4 C3 C6 119.3(16) . .
C5 C4 C3 120.0(18) . .
N1 C5 C4 125.2(16) . .
C7 C6 C3 122.9(18) . .
C6 C7 C8 121.0(17) . .
C13 C8 C9 116.1(15) . .
C13 C8 C7 129.0(18) . .
C9 C8 C7 114.8(16) . .
C10 C9 C8 119.9(17) . .
C9 C10 C11 125.2(18) . .
N2 C11 C10 123.1(19) . .
N2 C11 C12 124.0(18) . .
C10 C11 C12 112.5(15) . .
C13 C12 C11 122.0(18) . .
C8 C13 C12 123.9(18) . .
C17 C16 N2 128(3) . .
C17 C16 C17' 29(2) . .
N2 C16 C17' 102(2) . .
N3 C18 C19 125.4(13) . .
C20 C19 C18 118.6(15) . .
C21 C20 C19 116.0(13) . .
C21 C20 C23 124.0(14) . .
C19 C20 C23 119.9(15) . .
C20 C21 C22 121.4(14) . .
N3 C22 C21 122.3(15) . .
C24 C23 C20 128.0(17) . .
C23 C24 C25 132.5(17) . .
C26 C25 C30 115.1(15) . .
C26 C25 C24 126.2(17) . .
C30 C25 C24 118.6(14) . .
C25 C26 C27 126(2) . .
C26 C27 C28 120.0(17) . .
N4 C28 C29 123.8(17) . .
N4 C28 C27 120.5(16) . .
C29 C28 C27 115.5(15) . .
C30 C29 C28 119.8(18) . .
C29 C30 C25 123.5(18) . .
C32 C31 N4 103(3) . .
C15 C14 N2 88(6) . .
C14 C15 N2 55(5) . .
C34 C33 N4 94(4) . .

loop_
_geom_bond_atom_site_label_1
_geom_bond_atom_site_label_2
_geom_bond_distance
_geom_bond_site_symmetry_2
Cu1 N1 2.058(10) .
Cu1 I1 2.627(2) .
Cu1 Cu2 2.640(2) .
Cu1 Cu1 2.659(3) 2
Cu1 I2 2.683(2) .
Cu1 Cu2 2.732(3) 2
Cu1 I2 2.771(2) 2
Cu2 N3 2.032(11) .
Cu2 I1 2.612(2) .
Cu2 I2 2.616(2) .
Cu2 Cu2 2.721(4) 2
Cu2 Cu1 2.732(3) 2
Cu2 I1 2.938(3) 2
I1 Cu2 2.938(3) 2
I2 Cu1 2.771(2) 2
N1 C1 1.243(17) .
N1 C5 1.30(2) .
N2 C11 1.32(2) .
N2 C14 1.33(6) .
N2 C16 1.51(3) .
N2 C15 1.63(6) .
N3 C18 1.31(2) .
N3 C22 1.308(16) .
N4 C28 1.39(2) .
N4 C33 1.42(4) .
N4 C31 1.56(4) .
C1 C2 1.44(2) .
C2 C3 1.36(2) .
C3 C4 1.37(2) .
C3 C6 1.45(2) .
C4 C5 1.35(2) .
C6 C7 1.29(2) .
C7 C8 1.53(2) .
C8 C13 1.33(2) .
C8 C9 1.38(2) .
C9 C10 1.36(2) .
C10 C11 1.38(2) .
C11 C12 1.39(3) .
C12 C13 1.36(3) .
C16 C17 1.43(5) .
C16 C17' 1.54(5) .
C18 C19 1.38(2) .
C19 C20 1.368(19) .
C20 C21 1.36(2) .
C20 C23 1.46(2) .
C21 C22 1.39(2) .
C23 C24 1.24(2) .
C24 C25 1.443(18) .
C25 C26 1.33(2) .
C25 C30 1.41(2) .
C26 C27 1.35(2) .
C27 C28 1.46(3) .
C28 C29 1.39(2) .
C29 C30 1.38(2) .
C31 C32 1.22(4) .
C14 C15 1.00(6) .
C33 C34 1.29(7) .
C14' C15' 1.62(7) .
C33' C34' 1.11(5) .
